data_4330687
loop_
_publ_author_name
'Xiaofeng Zhang'
'Deguang Huang'
'Yu-Sheng Chen'
'R. H. Holm'

_publ_section_title
;
 Synthesis of Binucleating Macrocycles and Their Nickel(II) Hydroxo- and
 Cyano-Bridged Complexes with Divalent Ions: Anatomical Variation of
 Ligand Features
;
_journal_name_full 'Inorganic Chemistry'
_journal_page_first 11017
_journal_page_last 11029
_journal_paper_doi 10.1021/ic301506x
_journal_volume 51
_journal_year 2012
_chemical_formula_moiety 'C24 H22 Cu N3 O5, C8 H20 N'
_chemical_formula_sum 'C32 H42 Cu N4 O5'
_chemical_formula_weight 626.24
_chemical_name_common (Et4N)[Cu(pyN2Me2)HCO3]
_chemical_name_systematic
; 
 ? 
;
_space_group_IT_number 14
_symmetry_cell_setting monoclinic
_symmetry_space_group_name_Hall '-P 2yn'
_symmetry_space_group_name_H-M 'P 1 21/n 1'
_atom_sites_solution_hydrogens geom
_atom_sites_solution_primary direct
_atom_sites_solution_secondary difmap
_audit_creation_method SHELXL-97
_cell_angle_alpha 90.00
_cell_angle_beta 93.708(5)
_cell_angle_gamma 90.00
_cell_formula_units_Z 4
_cell_length_a 11.8393(15)
_cell_length_b 17.340(2)
_cell_length_c 15.206(2)
_cell_measurement_reflns_used 3267
_cell_measurement_temperature 100(2)
_cell_measurement_theta_max 23.71
_cell_measurement_theta_min 2.25
_cell_volume 3115.2(7)
_computing_cell_refinement 'Bruker SAINT'
_computing_data_collection 'Bruker APEX2'
_computing_data_reduction 'Bruker SAINT'
_computing_molecular_graphics 'Bruker SHELXTL'
_computing_publication_material 'Bruker SHELXTL'
_computing_structure_refinement 'SHELXL-97 (Sheldrick, 1997)'
_computing_structure_solution 'SHELXS-97 (Sheldrick, 1990)'
_diffrn_ambient_temperature 100(2)
_diffrn_measured_fraction_theta_full 0.983
_diffrn_measured_fraction_theta_max 0.983
_diffrn_measurement_device_type 'Bruker APEX-II CCD'
_diffrn_measurement_method '\f and \w scans'
_diffrn_radiation_monochromator graphite
_diffrn_radiation_source 'fine-focus sealed tube'
_diffrn_radiation_type MoK\a
_diffrn_radiation_wavelength 0.71073
_diffrn_reflns_av_R_equivalents 0.0618
_diffrn_reflns_av_sigmaI/netI 0.0591
_diffrn_reflns_limit_h_max 14
_diffrn_reflns_limit_h_min -14
_diffrn_reflns_limit_k_max 20
_diffrn_reflns_limit_k_min -20
_diffrn_reflns_limit_l_max 18
_diffrn_reflns_limit_l_min -18
_diffrn_reflns_number 20323
_diffrn_reflns_theta_full 25.39
_diffrn_reflns_theta_max 25.39
_diffrn_reflns_theta_min 1.78
_diffrn_standards_number 0
_exptl_absorpt_coefficient_mu 0.747
_exptl_absorpt_correction_T_max 0.8962
_exptl_absorpt_correction_T_min 0.8773
_exptl_absorpt_correction_type multi-scan
_exptl_absorpt_process_details SADABS
_exptl_crystal_colour blue
_exptl_crystal_density_diffrn 1.335
_exptl_crystal_density_meas ?
_exptl_crystal_description block
_exptl_crystal_F_000 1324
_exptl_crystal_size_max 0.18
_exptl_crystal_size_mid 0.15
_exptl_crystal_size_min 0.15
_refine_diff_density_max 0.904
_refine_diff_density_min -0.656
_refine_diff_density_rms 0.078
_refine_ls_extinction_method none
_refine_ls_goodness_of_fit_ref 1.027
_refine_ls_hydrogen_treatment constr
_refine_ls_matrix_type full
_refine_ls_number_parameters 416
_refine_ls_number_reflns 5636
_refine_ls_number_restraints 128
_refine_ls_restrained_S_all 1.039
_refine_ls_R_factor_all 0.0683
_refine_ls_R_factor_gt 0.0472
_refine_ls_shift/su_max 0.000
_refine_ls_shift/su_mean 0.000
_refine_ls_structure_factor_coef Fsqd
_refine_ls_weighting_details 'calc w=1/[\s^2^(Fo^2^)+(0.0627P)^2^+2.3408P] where P=(Fo^2^+2Fc^2^)/3'
_refine_ls_weighting_scheme calc
_refine_ls_wR_factor_gt 0.1152
_refine_ls_wR_factor_ref 0.1278
_reflns_number_gt 4318
_reflns_number_total 5636
_reflns_threshold_expression >2sigma(I)
_cod_data_source_file ic301506x_si_002_05.cif
_cod_data_source_block compound8
_cod_depositor_comments
;
The following automatic conversions were performed:

'_exptl_crystal_density_meas' value 'none' was changed to '?' - the
value is perceived as not measured.

Automatic conversion script
Id: cif_fix_values 3008 2015-01-20 13:52:24Z robertas 
;
_cod_database_code 4330687

loop_
_symmetry_equiv_pos_as_xyz
'x, y, z'
'-x+1/2, y+1/2, -z+1/2'
'-x, -y, -z'
'x-1/2, -y-1/2, z-1/2'

loop_
_atom_site_label
_atom_site_type_symbol
_atom_site_fract_x
_atom_site_fract_y
_atom_site_fract_z
_atom_site_U_iso_or_equiv
_atom_site_adp_type
_atom_site_occupancy
_atom_site_symmetry_multiplicity
_atom_site_calc_flag
_atom_site_refinement_flags
_atom_site_disorder_assembly
_atom_site_disorder_group
Cu1 Cu 0.28365(3) 0.87997(2) 0.07843(2) 0.01711(13) Uani 1 1 d . . .
O1 O 0.46248(19) 0.81159(14) -0.12785(15) 0.0286(6) Uani 1 1 d . . .
O2 O 0.45147(19) 0.98814(13) 0.28603(14) 0.0249(5) Uani 1 1 d . . .
O3 O 0.12484(18) 0.85146(13) 0.08045(14) 0.0216(5) Uani 1 1 d . . .
O4 O 0.12370(18) 0.97345(13) 0.03664(14) 0.0228(5) Uani 1 1 d . . .
O5 O -0.03777(18) 0.90459(13) 0.03548(16) 0.0272(6) Uani 1 1 d . . .
H5 H -0.0625 0.9434 0.0073 0.041 Uiso 1 1 calc . . .
N1 N 0.3129(2) 0.83440(15) -0.03910(17) 0.0199(6) Uani 1 1 d . . .
N2 N 0.4409(2) 0.90435(15) 0.07540(17) 0.0176(6) Uani 1 1 d . . .
N3 N 0.3099(2) 0.92792(15) 0.19734(16) 0.0183(6) Uani 1 1 d . . .
C1 C 0.4194(3) 0.83939(19) -0.0622(2) 0.0218(7) Uani 1 1 d . . .
C2 C 0.4939(3) 0.88453(18) 0.0041(2) 0.0197(7) Uani 1 1 d . . .
C3 C 0.6066(3) 0.90326(19) -0.0012(2) 0.0244(8) Uani 1 1 d . . .
H3A H 0.6452 0.8904 -0.0521 0.029 Uiso 1 1 calc R . .
C4 C 0.6623(3) 0.9413(2) 0.0693(2) 0.0260(8) Uani 1 1 d . . .
H4A H 0.7399 0.9546 0.0668 0.031 Uiso 1 1 calc R . .
C5 C 0.6052(3) 0.96006(19) 0.1438(2) 0.0234(7) Uani 1 1 d . . .
H5A H 0.6430 0.9853 0.1927 0.028 Uiso 1 1 calc R . .
C6 C 0.4917(3) 0.94090(18) 0.1444(2) 0.0200(7) Uani 1 1 d . . .
C7 C 0.4140(3) 0.95565(18) 0.2177(2) 0.0200(7) Uani 1 1 d . . .
C8 C 0.2236(3) 0.93873(18) 0.25718(19) 0.0185(7) Uani 1 1 d . . .
C9 C 0.1798(3) 1.01239(19) 0.2719(2) 0.0230(7) Uani 1 1 d . . .
C10 C 0.0932(3) 1.0193(2) 0.3286(2) 0.0272(8) Uani 1 1 d . . .
H10A H 0.0650 1.0691 0.3412 0.033 Uiso 1 1 calc R . .
C11 C 0.0468(3) 0.9554(2) 0.3675(2) 0.0284(8) Uani 1 1 d . . .
H11A H -0.0129 0.9614 0.4057 0.034 Uiso 1 1 calc R . .
C12 C 0.0884(3) 0.8827(2) 0.3501(2) 0.0243(8) Uani 1 1 d . . .
H12A H 0.0555 0.8387 0.3754 0.029 Uiso 1 1 calc R . .
C13 C 0.1778(3) 0.87336(18) 0.2959(2) 0.0191(7) Uani 1 1 d . . .
C14 C 0.2249(3) 0.79392(19) 0.2810(2) 0.0236(7) Uani 1 1 d . . .
H14A H 0.1826 0.7559 0.3134 0.035 Uiso 1 1 calc R . .
H14B H 0.3049 0.7924 0.3020 0.035 Uiso 1 1 calc R . .
H14C H 0.2178 0.7818 0.2180 0.035 Uiso 1 1 calc R . .
C15 C 0.2211(3) 1.08155(19) 0.2236(2) 0.0283(8) Uani 1 1 d . . .
H15A H 0.1808 1.1277 0.2418 0.043 Uiso 1 1 calc R . .
H15B H 0.2069 1.0739 0.1600 0.043 Uiso 1 1 calc R . .
H15C H 0.3025 1.0882 0.2376 0.043 Uiso 1 1 calc R . .
C16 C 0.2353(3) 0.78668(19) -0.0901(2) 0.0215(7) Uani 1 1 d . . .
C17 C 0.1517(3) 0.8199(2) -0.1474(2) 0.0255(8) Uani 1 1 d . . .
C18 C 0.0715(3) 0.7721(2) -0.1907(2) 0.0320(9) Uani 1 1 d . . .
H18A H 0.0139 0.7942 -0.2291 0.038 Uiso 1 1 calc R . .
C19 C 0.0743(3) 0.6931(2) -0.1788(2) 0.0362(10) Uani 1 1 d . . .
H19A H 0.0186 0.6614 -0.2085 0.043 Uiso 1 1 calc R . .
C20 C 0.1578(3) 0.6608(2) -0.1242(3) 0.0338(9) Uani 1 1 d . . .
H20A H 0.1602 0.6064 -0.1173 0.041 Uiso 1 1 calc R . .
C21 C 0.2395(3) 0.7060(2) -0.0782(2) 0.0272(8) Uani 1 1 d . . .
C22 C 0.3286(3) 0.6712(2) -0.0156(3) 0.0369(9) Uani 1 1 d . . .
H22A H 0.3198 0.6150 -0.0151 0.055 Uiso 1 1 calc R . .
H22B H 0.3206 0.6915 0.0438 0.055 Uiso 1 1 calc R . .
H22C H 0.4038 0.6843 -0.0346 0.055 Uiso 1 1 calc R . .
C23 C 0.1480(3) 0.9052(2) -0.1638(2) 0.0322(9) Uani 1 1 d . . .
H23A H 0.2099 0.9302 -0.1287 0.048 Uiso 1 1 calc R . .
H23B H 0.0754 0.9258 -0.1470 0.048 Uiso 1 1 calc R . .
H23C H 0.1562 0.9152 -0.2265 0.048 Uiso 1 1 calc R . .
C24 C 0.0730(3) 0.9111(2) 0.0514(2) 0.0220(7) Uani 1 1 d . . .
N4 N -0.1404(2) 0.67432(15) 0.09153(16) 0.0194(6) Uani 1 1 d . . .
C25 C -0.0296(4) 0.6964(3) 0.0545(3) 0.0269(9) Uani 0.766(3) 1 d PU A 1
H25A H -0.0220 0.7532 0.0554 0.032 Uiso 0.766(3) 1 calc PR A 1
H25B H -0.0302 0.6793 -0.0076 0.032 Uiso 0.766(3) 1 calc PR A 1
C26 C 0.0735(3) 0.6604(2) 0.1068(2) 0.0300(7) Uani 0.766(3) 1 d PU A 1
H26A H 0.1432 0.6764 0.0804 0.045 Uiso 0.766(3) 1 calc PR A 1
H26B H 0.0674 0.6041 0.1049 0.045 Uiso 0.766(3) 1 calc PR A 1
H26C H 0.0754 0.6779 0.1681 0.045 Uiso 0.766(3) 1 calc PR A 1
C27 C -0.2325(4) 0.7138(3) 0.0311(3) 0.0314(10) Uani 0.766(3) 1 d PU A 1
H27A H -0.2302 0.6929 -0.0293 0.038 Uiso 0.766(3) 1 calc PR A 1
H27B H -0.2168 0.7698 0.0287 0.038 Uiso 0.766(3) 1 calc PR A 1
C28 C -0.3526(4) 0.7010(3) 0.0642(3) 0.0530(10) Uani 0.766(3) 1 d PU A 1
H28A H -0.4089 0.7265 0.0241 0.080 Uiso 0.766(3) 1 calc PR A 1
H28B H -0.3558 0.7229 0.1235 0.080 Uiso 0.766(3) 1 calc PR A 1
H28C H -0.3687 0.6456 0.0660 0.080 Uiso 0.766(3) 1 calc PR A 1
C29 C -0.1464(4) 0.7000(3) 0.1852(3) 0.0265(9) Uani 0.766(3) 1 d PU A 1
H29A H -0.0861 0.6737 0.2221 0.032 Uiso 0.766(3) 1 calc PR A 1
H29B H -0.2201 0.6840 0.2065 0.032 Uiso 0.766(3) 1 calc PR A 1
C30 C -0.1330(3) 0.7888(2) 0.1971(2) 0.0336(8) Uani 0.766(3) 1 d PU A 1
H30A H -0.1378 0.8021 0.2593 0.050 Uiso 0.766(3) 1 calc PR A 1
H30B H -0.1935 0.8152 0.1618 0.050 Uiso 0.766(3) 1 calc PR A 1
H30C H -0.0593 0.8049 0.1775 0.050 Uiso 0.766(3) 1 calc PR A 1
C31 C -0.1571(4) 0.5872(3) 0.0889(3) 0.0260(9) Uani 0.766(3) 1 d PU A 1
H31A H -0.2312 0.5748 0.1120 0.031 Uiso 0.766(3) 1 calc PR A 1
H31B H -0.0976 0.5628 0.1283 0.031 Uiso 0.766(3) 1 calc PR A 1
C32 C -0.1529(3) 0.5521(2) -0.0036(2) 0.0338(8) Uani 0.766(3) 1 d PU A 1
H32A H -0.1646 0.4963 -0.0005 0.051 Uiso 0.766(3) 1 calc PR A 1
H32B H -0.0788 0.5626 -0.0264 0.051 Uiso 0.766(3) 1 calc PR A 1
H32C H -0.2124 0.5752 -0.0430 0.051 Uiso 0.766(3) 1 calc PR A 1
C25' C -0.0355(12) 0.6413(9) 0.1495(10) 0.0275(18) Uani 0.234(3) 1 d PU A 2
H25C H -0.0337 0.6640 0.2093 0.033 Uiso 0.234(3) 1 calc PR A 2
H25D H -0.0430 0.5846 0.1552 0.033 Uiso 0.234(3) 1 calc PR A 2
C26' C 0.0735(3) 0.6604(2) 0.1068(2) 0.0300(7) Uani 0.234(3) 1 d PU A 2
H26D H 0.1381 0.6399 0.1431 0.045 Uiso 0.234(3) 1 calc PR A 2
H26E H 0.0809 0.7165 0.1017 0.045 Uiso 0.234(3) 1 calc PR A 2
H26F H 0.0719 0.6371 0.0480 0.045 Uiso 0.234(3) 1 calc PR A 2
C27' C -0.2392(12) 0.6477(9) 0.1412(9) 0.0260(18) Uani 0.234(3) 1 d PU A 2
H27C H -0.2361 0.6669 0.2026 0.031 Uiso 0.234(3) 1 calc PR A 2
H27D H -0.2486 0.5910 0.1402 0.031 Uiso 0.234(3) 1 calc PR A 2
C28' C -0.3526(4) 0.7010(3) 0.0642(3) 0.0530(10) Uani 0.234(3) 1 d PU A 2
H28D H -0.4281 0.6910 0.0845 0.080 Uiso 0.234(3) 1 calc PR A 2
H28E H -0.3488 0.6822 0.0037 0.080 Uiso 0.234(3) 1 calc PR A 2
H28F H -0.3376 0.7566 0.0659 0.080 Uiso 0.234(3) 1 calc PR A 2
C29' C -0.1294(13) 0.7631(8) 0.0973(9) 0.0274(19) Uani 0.234(3) 1 d PU A 2
H29C H -0.1922 0.7877 0.0614 0.033 Uiso 0.234(3) 1 calc PR A 2
H29D H -0.0571 0.7797 0.0739 0.033 Uiso 0.234(3) 1 calc PR A 2
C30' C -0.1330(3) 0.7888(2) 0.1971(2) 0.0336(8) Uani 0.234(3) 1 d PU A 2
H30D H -0.1263 0.8450 0.2012 0.050 Uiso 0.234(3) 1 calc PR A 2
H30E H -0.0701 0.7647 0.2320 0.050 Uiso 0.234(3) 1 calc PR A 2
H30F H -0.2049 0.7725 0.2197 0.050 Uiso 0.234(3) 1 calc PR A 2
C31' C -0.1403(13) 0.6514(9) -0.0001(9) 0.0272(18) Uani 0.234(3) 1 d PU A 2
H31C H -0.0689 0.6677 -0.0251 0.033 Uiso 0.234(3) 1 calc PR A 2
H31D H -0.2044 0.6757 -0.0347 0.033 Uiso 0.234(3) 1 calc PR A 2
C32' C -0.1529(3) 0.5521(2) -0.0036(2) 0.0338(8) Uani 0.234(3) 1 d PU A 2
H32D H -0.1517 0.5346 -0.0648 0.051 Uiso 0.234(3) 1 calc PR A 2
H32E H -0.2244 0.5368 0.0203 0.051 Uiso 0.234(3) 1 calc PR A 2
H32F H -0.0896 0.5288 0.0316 0.051 Uiso 0.234(3) 1 calc PR A 2

loop_
_atom_site_aniso_label
_atom_site_aniso_U_11
_atom_site_aniso_U_22
_atom_site_aniso_U_33
_atom_site_aniso_U_23
_atom_site_aniso_U_13
_atom_site_aniso_U_12
Cu1 0.0143(2) 0.0168(2) 0.0203(2) -0.00057(16) 0.00174(15) -0.00085(16)
O1 0.0255(14) 0.0327(14) 0.0285(13) -0.0087(11) 0.0092(10) -0.0053(11)
O2 0.0239(13) 0.0255(13) 0.0245(12) -0.0041(10) -0.0035(10) -0.0005(10)
O3 0.0165(12) 0.0214(12) 0.0268(12) -0.0007(10) 0.0011(10) -0.0012(10)
O4 0.0154(12) 0.0224(13) 0.0304(12) 0.0029(10) -0.0009(10) -0.0018(10)
O5 0.0135(13) 0.0275(13) 0.0403(14) 0.0106(11) 0.0001(10) -0.0022(10)
N1 0.0179(15) 0.0200(15) 0.0216(14) -0.0041(11) 0.0006(11) -0.0026(11)
N2 0.0158(14) 0.0157(13) 0.0212(14) 0.0022(11) -0.0001(11) 0.0000(11)
N3 0.0178(15) 0.0173(14) 0.0197(13) 0.0000(11) 0.0012(11) -0.0006(11)
C1 0.0218(19) 0.0205(18) 0.0233(17) 0.0039(14) 0.0028(14) -0.0003(14)
C2 0.0181(18) 0.0184(17) 0.0226(16) 0.0041(13) 0.0023(13) -0.0004(13)
C3 0.0220(19) 0.0246(18) 0.0274(18) 0.0042(14) 0.0068(15) 0.0001(15)
C4 0.0169(18) 0.0281(19) 0.0334(19) 0.0062(15) 0.0034(15) -0.0043(15)
C5 0.0210(19) 0.0205(18) 0.0283(18) 0.0019(14) -0.0014(14) -0.0023(14)
C6 0.0191(18) 0.0172(16) 0.0232(16) 0.0045(13) -0.0016(14) 0.0021(14)
C7 0.0213(18) 0.0169(17) 0.0217(16) 0.0033(13) 0.0005(14) 0.0050(14)
C8 0.0156(17) 0.0226(17) 0.0170(15) -0.0017(13) -0.0007(13) -0.0020(13)
C9 0.0246(19) 0.0210(18) 0.0228(17) -0.0013(13) -0.0019(14) 0.0017(14)
C10 0.026(2) 0.028(2) 0.0276(18) -0.0051(15) -0.0006(15) 0.0081(15)
C11 0.0219(19) 0.040(2) 0.0239(17) -0.0032(15) 0.0049(14) 0.0015(16)
C12 0.0219(19) 0.0276(19) 0.0232(17) 0.0016(14) -0.0004(14) -0.0048(15)
C13 0.0168(17) 0.0218(17) 0.0182(15) -0.0006(13) -0.0029(13) -0.0015(14)
C14 0.028(2) 0.0209(18) 0.0217(17) 0.0008(13) 0.0017(14) -0.0038(15)
C15 0.026(2) 0.0166(18) 0.043(2) 0.0006(15) 0.0035(16) 0.0012(15)
C16 0.0188(18) 0.0265(18) 0.0199(16) -0.0066(13) 0.0067(14) -0.0073(14)
C17 0.0235(19) 0.031(2) 0.0223(17) -0.0050(14) 0.0028(14) -0.0076(15)
C18 0.028(2) 0.043(2) 0.0245(18) -0.0060(16) 0.0007(15) -0.0113(17)
C19 0.037(2) 0.041(2) 0.032(2) -0.0149(17) 0.0102(18) -0.0179(19)
C20 0.042(2) 0.0199(19) 0.042(2) -0.0109(16) 0.0180(19) -0.0108(17)
C21 0.028(2) 0.0236(18) 0.0316(19) -0.0052(15) 0.0143(16) -0.0008(15)
C22 0.032(2) 0.026(2) 0.054(2) 0.0005(18) 0.0132(19) 0.0006(17)
C23 0.033(2) 0.032(2) 0.0295(19) -0.0015(16) -0.0086(16) -0.0014(17)
C24 0.0180(19) 0.0277(19) 0.0209(16) -0.0042(14) 0.0049(14) -0.0012(15)
N4 0.0225(15) 0.0166(14) 0.0193(13) 0.0019(11) 0.0020(11) 0.0002(11)
C25 0.028(2) 0.026(2) 0.0262(19) 0.0035(16) 0.0043(16) -0.0044(17)
C26 0.0226(17) 0.0344(18) 0.0329(17) 0.0012(14) 0.0024(14) -0.0015(14)
C27 0.028(2) 0.031(2) 0.034(2) -0.0065(18) -0.0085(18) 0.0075(18)
C28 0.0317(19) 0.058(2) 0.068(2) -0.0223(19) -0.0083(17) 0.0102(18)
C29 0.027(2) 0.030(2) 0.0217(19) -0.0017(16) 0.0023(16) -0.0022(17)
C30 0.0378(18) 0.0331(17) 0.0301(16) -0.0103(14) 0.0031(14) -0.0038(15)
C31 0.030(2) 0.0193(19) 0.0283(19) 0.0008(16) -0.0008(17) -0.0007(17)
C32 0.0390(19) 0.0266(17) 0.0348(17) -0.0071(14) -0.0052(15) 0.0032(15)
C25' 0.021(3) 0.032(4) 0.030(4) 0.000(3) 0.000(3) 0.003(3)
C26' 0.0226(17) 0.0344(18) 0.0329(17) 0.0012(14) 0.0024(14) -0.0015(14)
C27' 0.028(4) 0.025(3) 0.025(3) -0.004(3) 0.005(3) -0.005(3)
C28' 0.0317(19) 0.058(2) 0.068(2) -0.0223(19) -0.0083(17) 0.0102(18)
C29' 0.032(4) 0.025(4) 0.025(3) -0.008(3) 0.003(3) -0.003(3)
C30' 0.0378(18) 0.0331(17) 0.0301(16) -0.0103(14) 0.0031(14) -0.0038(15)
C31' 0.028(4) 0.027(3) 0.026(4) -0.002(3) 0.001(3) 0.000(3)
C32' 0.0390(19) 0.0266(17) 0.0348(17) -0.0071(14) -0.0052(15) 0.0032(15)

loop_
_atom_type_symbol
_atom_type_description
_atom_type_scat_dispersion_real
_atom_type_scat_dispersion_imag
_atom_type_scat_source
C C 0.0033 0.0016 'International Tables Vol C Tables 4.2.6.8 and 6.1.1.4'
H H 0.0000 0.0000 'International Tables Vol C Tables 4.2.6.8 and 6.1.1.4'
N N 0.0061 0.0033 'International Tables Vol C Tables 4.2.6.8 and 6.1.1.4'
O O 0.0106 0.0060 'International Tables Vol C Tables 4.2.6.8 and 6.1.1.4'
Cu Cu 0.3201 1.2651 'International Tables Vol C Tables 4.2.6.8 and 6.1.1.4'

loop_
_geom_angle_atom_site_label_1
_geom_angle_atom_site_label_2
_geom_angle_atom_site_label_3
_geom_angle
N2 Cu1 O3 178.00(10)
N2 Cu1 N3 80.51(11)
O3 Cu1 N3 100.68(10)
N2 Cu1 N1 80.86(11)
O3 Cu1 N1 97.85(10)
N3 Cu1 N1 161.10(11)
C24 O3 Cu1 103.5(2)
C24 O5 H5 109.5
C1 N1 C16 118.7(3)
C1 N1 Cu1 115.5(2)
C16 N1 Cu1 124.8(2)
C2 N2 C6 123.3(3)
C2 N2 Cu1 118.2(2)
C6 N2 Cu1 118.4(2)
C7 N3 C8 119.5(3)
C7 N3 Cu1 116.4(2)
C8 N3 Cu1 123.9(2)
O1 C1 N1 129.0(3)
O1 C1 C2 118.8(3)
N1 C1 C2 112.2(3)
N2 C2 C3 119.7(3)
N2 C2 C1 112.9(3)
C3 C2 C1 127.3(3)
C2 C3 C4 118.6(3)
C2 C3 H3A 120.7
C4 C3 H3A 120.7
C3 C4 C5 120.4(3)
C3 C4 H4A 119.8
C5 C4 H4A 119.8
C6 C5 C4 118.1(3)
C6 C5 H5A 120.9
C4 C5 H5A 120.9
N2 C6 C5 119.8(3)
N2 C6 C7 113.2(3)
C5 C6 C7 127.0(3)
O2 C7 N3 129.1(3)
O2 C7 C6 119.5(3)
N3 C7 C6 111.3(3)
C9 C8 C13 120.8(3)
C9 C8 N3 120.7(3)
C13 C8 N3 118.3(3)
C10 C9 C8 118.3(3)
C10 C9 C15 120.8(3)
C8 C9 C15 120.9(3)
C11 C10 C9 121.7(3)
C11 C10 H10A 119.1
C9 C10 H10A 119.1
C10 C11 C12 119.3(3)
C10 C11 H11A 120.3
C12 C11 H11A 120.3
C11 C12 C13 120.9(3)
C11 C12 H12A 119.6
C13 C12 H12A 119.6
C12 C13 C8 118.9(3)
C12 C13 C14 119.9(3)
C8 C13 C14 121.2(3)
C13 C14 H14A 109.5
C13 C14 H14B 109.5
H14A C14 H14B 109.5
C13 C14 H14C 109.5
H14A C14 H14C 109.5
H14B C14 H14C 109.5
C9 C15 H15A 109.5
C9 C15 H15B 109.5
H15A C15 H15B 109.5
C9 C15 H15C 109.5
H15A C15 H15C 109.5
H15B C15 H15C 109.5
C17 C16 C21 120.3(3)
C17 C16 N1 120.3(3)
C21 C16 N1 119.3(3)
C18 C17 C16 118.9(3)
C18 C17 C23 119.8(3)
C16 C17 C23 121.4(3)
C19 C18 C17 121.2(4)
C19 C18 H18A 119.4
C17 C18 H18A 119.4
C20 C19 C18 119.6(3)
C20 C19 H19A 120.2
C18 C19 H19A 120.2
C19 C20 C21 121.6(3)
C19 C20 H20A 119.2
C21 C20 H20A 119.2
C20 C21 C16 118.3(3)
C20 C21 C22 121.8(3)
C16 C21 C22 119.8(3)
C21 C22 H22A 109.5
C21 C22 H22B 109.5
H22A C22 H22B 109.5
C21 C22 H22C 109.5
H22A C22 H22C 109.5
H22B C22 H22C 109.5
C17 C23 H23A 109.5
C17 C23 H23B 109.5
H23A C23 H23B 109.5
C17 C23 H23C 109.5
H23A C23 H23C 109.5
H23B C23 H23C 109.5
O4 C24 O3 122.4(3)
O4 C24 O5 121.1(3)
O3 C24 O5 116.5(3)
C31' N4 C29 177.0(7)
C31' N4 C27' 116.6(8)
C29 N4 C27' 61.8(6)
C31' N4 C25 69.9(6)
C29 N4 C25 112.0(3)
C27' N4 C25 170.7(6)
C31' N4 C31 73.2(6)
C29 N4 C31 107.8(3)
C27' N4 C31 66.8(6)
C25 N4 C31 110.8(3)
C31' N4 C27 66.0(6)
C29 N4 C27 111.1(3)
C27' N4 C27 83.8(6)
C25 N4 C27 105.3(3)
C31 N4 C27 109.9(3)
C31' N4 C29' 108.8(8)
C29 N4 C29' 70.1(6)
C27' N4 C29' 110.0(8)
C25 N4 C29' 72.4(6)
C31 N4 C29' 176.8(6)
C27 N4 C29' 69.2(6)
C31' N4 C25' 112.7(8)
C29 N4 C25' 70.2(6)
C27' N4 C25' 102.5(8)
C25 N4 C25' 68.3(6)
C31 N4 C25' 75.6(6)
C27 N4 C25' 173.1(6)
C29' N4 C25' 105.6(8)
N4 C25 C26 112.5(3)
N4 C25 H25A 109.1
C26 C25 H25A 109.1
N4 C25 H25B 109.1
C26 C25 H25B 109.1
H25A C25 H25B 107.8
C25 C26 H26A 109.5
C25 C26 H26B 109.5
H26A C26 H26B 109.5
C25 C26 H26C 109.5
H26A C26 H26C 109.5
H26B C26 H26C 109.5
N4 C27 C28 111.7(4)
N4 C27 H27A 109.3
C28 C27 H27A 109.3
N4 C27 H27B 109.3
C28 C27 H27B 109.3
H27A C27 H27B 107.9
C27 C28 H28A 109.5
C27 C28 H28B 109.5
H28A C28 H28B 109.5
C27 C28 H28C 109.5
H28A C28 H28C 109.5
H28B C28 H28C 109.5
N4 C29 C30 113.1(3)
N4 C29 H29A 109.0
C30 C29 H29A 109.0
N4 C29 H29B 109.0
C30 C29 H29B 109.0
H29A C29 H29B 107.8
C29 C30 H30A 109.5
C29 C30 H30B 109.5
H30A C30 H30B 109.5
C29 C30 H30C 109.5
H30A C30 H30C 109.5
H30B C30 H30C 109.5
N4 C31 C32 113.9(3)
N4 C31 H31A 108.8
C32 C31 H31A 108.8
N4 C31 H31B 108.8
C32 C31 H31B 108.8
H31A C31 H31B 107.7
C31 C32 H32A 109.5
C31 C32 H32B 109.5
H32A C32 H32B 109.5
C31 C32 H32C 109.5
H32A C32 H32C 109.5
H32B C32 H32C 109.5
N4 C25' H25C 109.7
N4 C25' H25D 109.7
H25C C25' H25D 108.2
N4 C27' H27C 112.8
N4 C27' H27D 112.8
H27C C27' H27D 110.3
N4 C29' H29C 109.9
N4 C29' H29D 109.9
H29C C29' H29D 108.3
N4 C31' H31C 110.2
N4 C31' H31D 110.2
H31C C31' H31D 108.5

loop_
_geom_bond_atom_site_label_1
_geom_bond_atom_site_label_2
_geom_bond_distance
Cu1 N2 1.912(3)
Cu1 O3 1.946(2)
Cu1 N3 1.996(3)
Cu1 N1 2.005(3)
O1 C1 1.247(4)
O2 C7 1.239(4)
O3 C24 1.267(4)
O4 C24 1.263(4)
O5 C24 1.323(4)
O5 H5 0.8400
N1 C1 1.333(4)
N1 C16 1.427(4)
N2 C2 1.333(4)
N2 C6 1.335(4)
N3 C7 1.340(4)
N3 C8 1.423(4)
C1 C2 1.515(5)
C2 C3 1.381(5)
C3 C4 1.388(5)
C3 H3A 0.9500
C4 C5 1.395(5)
C4 H4A 0.9500
C5 C6 1.384(5)
C5 H5A 0.9500
C6 C7 1.512(4)
C8 C9 1.402(4)
C8 C13 1.403(4)
C9 C10 1.387(5)
C9 C15 1.504(5)
C10 C11 1.386(5)
C10 H10A 0.9500
C11 C12 1.385(5)
C11 H11A 0.9500
C12 C13 1.392(5)
C12 H12A 0.9500
C13 C14 1.508(4)
C14 H14A 0.9800
C14 H14B 0.9800
C14 H14C 0.9800
C15 H15A 0.9800
C15 H15B 0.9800
C15 H15C 0.9800
C16 C17 1.399(5)
C16 C21 1.411(5)
C17 C18 1.393(5)
C17 C23 1.500(5)
C18 C19 1.381(5)
C18 H18A 0.9500
C19 C20 1.370(6)
C19 H19A 0.9500
C20 C21 1.397(5)
C20 H20A 0.9500
C21 C22 1.502(5)
C22 H22A 0.9800
C22 H22B 0.9800
C22 H22C 0.9800
C23 H23A 0.9800
C23 H23B 0.9800
C23 H23C 0.9800
N4 C31' 1.449(14)
N4 C29 1.498(5)
N4 C27' 1.504(14)
N4 C25 1.510(5)
N4 C31 1.524(5)
N4 C27 1.540(5)
N4 C29' 1.548(15)
N4 C25' 1.583(14)
C25 C26 1.544(6)
C25 H25A 0.9900
C25 H25B 0.9900
C26 H26A 0.9800
C26 H26B 0.9800
C26 H26C 0.9800
C27 C28 1.554(6)
C27 H27A 0.9900
C27 H27B 0.9900
C28 H28A 0.9800
C28 H28B 0.9800
C28 H28C 0.9800
C29 C30 1.558(6)
C29 H29A 0.9900
C29 H29B 0.9900
C30 H30A 0.9800
C30 H30B 0.9800
C30 H30C 0.9800
C31 C32 1.536(5)
C31 H31A 0.9900
C31 H31B 0.9900
C32 H32A 0.9800
C32 H32B 0.9800
C32 H32C 0.9800
C25' H25C 0.9900
C25' H25D 0.9900
C27' H27C 0.9900
C27' H27D 0.9900
C29' H29C 0.9900
C29' H29D 0.9900
C31' H31C 0.9900
C31' H31D 0.9900

loop_
_geom_torsion_atom_site_label_1
_geom_torsion_atom_site_label_2
_geom_torsion_atom_site_label_3
_geom_torsion_atom_site_label_4
_geom_torsion
N2 Cu1 O3 C24 -145(3)
N3 Cu1 O3 C24 88.6(2)
N1 Cu1 O3 C24 -95.1(2)
N2 Cu1 N1 C1 1.8(2)
O3 Cu1 N1 C1 -176.7(2)
N3 Cu1 N1 C1 -8.0(5)
N2 Cu1 N1 C16 170.2(3)
O3 Cu1 N1 C16 -8.3(3)
N3 Cu1 N1 C16 160.4(3)
O3 Cu1 N2 C2 52(3)
N3 Cu1 N2 C2 178.3(2)
N1 Cu1 N2 C2 1.5(2)
O3 Cu1 N2 C6 -129(3)
N3 Cu1 N2 C6 -2.2(2)
N1 Cu1 N2 C6 -179.0(2)
N2 Cu1 N3 C7 2.5(2)
O3 Cu1 N3 C7 -179.1(2)
N1 Cu1 N3 C7 12.3(5)
N2 Cu1 N3 C8 177.9(3)
O3 Cu1 N3 C8 -3.8(3)
N1 Cu1 N3 C8 -172.3(3)
C16 N1 C1 O1 5.3(5)
Cu1 N1 C1 O1 174.5(3)
C16 N1 C1 C2 -173.4(3)
Cu1 N1 C1 C2 -4.2(3)
C6 N2 C2 C3 -1.3(5)
Cu1 N2 C2 C3 178.2(2)
C6 N2 C2 C1 176.4(3)
Cu1 N2 C2 C1 -4.1(3)
O1 C1 C2 N2 -173.5(3)
N1 C1 C2 N2 5.4(4)
O1 C1 C2 C3 4.0(5)
N1 C1 C2 C3 -177.1(3)
N2 C2 C3 C4 1.2(5)
C1 C2 C3 C4 -176.2(3)
C2 C3 C4 C5 0.0(5)
C3 C4 C5 C6 -1.1(5)
C2 N2 C6 C5 0.1(5)
Cu1 N2 C6 C5 -179.3(2)
C2 N2 C6 C7 -179.0(3)
Cu1 N2 C6 C7 1.6(3)
C4 C5 C6 N2 1.1(5)
C4 C5 C6 C7 180.0(3)
C8 N3 C7 O2 3.9(5)
Cu1 N3 C7 O2 179.5(3)
C8 N3 C7 C6 -177.9(3)
Cu1 N3 C7 C6 -2.3(3)
N2 C6 C7 O2 178.9(3)
C5 C6 C7 O2 -0.1(5)
N2 C6 C7 N3 0.5(4)
C5 C6 C7 N3 -178.5(3)
C7 N3 C8 C9 68.8(4)
Cu1 N3 C8 C9 -106.4(3)
C7 N3 C8 C13 -115.8(3)
Cu1 N3 C8 C13 68.9(3)
C13 C8 C9 C10 2.7(5)
N3 C8 C9 C10 177.9(3)
C13 C8 C9 C15 -174.1(3)
N3 C8 C9 C15 1.2(5)
C8 C9 C10 C11 -2.7(5)
C15 C9 C10 C11 174.0(3)
C9 C10 C11 C12 0.6(5)
C10 C11 C12 C13 1.6(5)
C11 C12 C13 C8 -1.7(5)
C11 C12 C13 C14 177.4(3)
C9 C8 C13 C12 -0.5(5)
N3 C8 C13 C12 -175.9(3)
C9 C8 C13 C14 -179.6(3)
N3 C8 C13 C14 5.1(4)
C1 N1 C16 C17 -106.1(4)
Cu1 N1 C16 C17 85.8(3)
C1 N1 C16 C21 77.8(4)
Cu1 N1 C16 C21 -90.3(3)
C21 C16 C17 C18 1.3(5)
N1 C16 C17 C18 -174.7(3)
C21 C16 C17 C23 -177.7(3)
N1 C16 C17 C23 6.2(5)
C16 C17 C18 C19 -0.8(5)
C23 C17 C18 C19 178.3(3)
C17 C18 C19 C20 -0.6(5)
C18 C19 C20 C21 1.4(5)
C19 C20 C21 C16 -0.8(5)
C19 C20 C21 C22 177.7(3)
C17 C16 C21 C20 -0.6(5)
N1 C16 C21 C20 175.6(3)
C17 C16 C21 C22 -179.1(3)
N1 C16 C21 C22 -3.0(4)
Cu1 O3 C24 O4 -6.8(3)
Cu1 O3 C24 O5 172.0(2)
C31' N4 C25 C26 -122.5(7)
C29 N4 C25 C26 60.0(4)
C27' N4 C25 C26 13(4)
C31 N4 C25 C26 -60.4(4)
C27 N4 C25 C26 -179.1(3)
C29' N4 C25 C26 119.1(7)
C25' N4 C25 C26 3.6(7)
C31' N4 C27 C28 124.5(8)
C29 N4 C27 C28 -54.8(4)
C27' N4 C27 C28 1.8(7)
C25 N4 C27 C28 -176.3(3)
C31 N4 C27 C28 64.4(4)
C29' N4 C27 C28 -112.4(7)
C25' N4 C27 C28 -155(5)
C31' N4 C29 C30 -70(13)
C27' N4 C29 C30 -128.7(8)
C25 N4 C29 C30 59.0(4)
C31 N4 C29 C30 -178.8(3)
C27 N4 C29 C30 -58.5(4)
C29' N4 C29 C30 -1.4(7)
C25' N4 C29 C30 114.3(7)
C31' N4 C31 C32 3.0(7)
C29 N4 C31 C32 -179.9(3)
C27' N4 C31 C32 132.7(7)
C25 N4 C31 C32 -57.0(4)
C27 N4 C31 C32 58.9(4)
C29' N4 C31 C32 131(11)
C25' N4 C31 C32 -116.6(7)
